data_4505621
loop_
_publ_author_name
'Nath, Bhaskar'
'Baruah, Jubaraj B.'

_publ_section_title
;
 An Imidazole-Based Bisphenol
 2-((2-Hydroxy-3,5-dimethylphenyl)(imidazol-4-yl)methyl)-4,6-dimethylphenol:
 A Versatile Host for Anions
;
_journal_issue 3
_journal_name_full 'Crystal Growth &amp; Design'
_journal_page_first 1671
_journal_paper_doi 10.1021/cg2017215
_journal_volume 12
_journal_year 2012
_chemical_formula_sum 'C40 H46 N4 O8 S'
_chemical_formula_weight 742.87
_chemical_name_systematic
; 
 ? 
;
_space_group_IT_number 155
_symmetry_cell_setting hexagonal
_symmetry_space_group_name_Hall 'R 3 2"'
_symmetry_space_group_name_H-M 'R 3 2 :H'
_atom_sites_solution_hydrogens geom
_atom_sites_solution_primary direct
_atom_sites_solution_secondary difmap
_audit_creation_method SHELXL-97
_cell_angle_alpha 90.00
_cell_angle_beta 90.00
_cell_angle_gamma 120.00
_cell_formula_units_Z 9
_cell_length_a 15.094(8)
_cell_length_b 15.094(8)
_cell_length_c 48.91(5)
_cell_measurement_reflns_used 4252
_cell_measurement_temperature 296(2)
_cell_measurement_theta_max 21.81
_cell_measurement_theta_min 2.97
_cell_volume 9650(12)
_computing_cell_refinement 'Bruker SMART'
_computing_data_collection 'Bruker SMART'
_computing_data_reduction 'Bruker SAINT'
_computing_molecular_graphics 'Bruker SHELXTL'
_computing_publication_material 'Bruker SHELXTL'
_computing_structure_refinement 'SHELXL-97 (Sheldrick, 1997)'
_computing_structure_solution 'SHELXS-97 (Sheldrick, 1990)'
_diffrn_ambient_temperature 293(2)
_diffrn_measured_fraction_theta_full 0.995
_diffrn_measured_fraction_theta_max 0.995
_diffrn_measurement_device_type 'CCD area detector'
_diffrn_measurement_method 'phi and omega scans'
_diffrn_radiation_monochromator graphite
_diffrn_radiation_source 'fine-focus sealed tube'
_diffrn_radiation_type MoK\a
_diffrn_radiation_wavelength 0.71073
_diffrn_reflns_av_R_equivalents 0.0483
_diffrn_reflns_av_sigmaI/netI 0.0353
_diffrn_reflns_limit_h_max 18
_diffrn_reflns_limit_h_min -15
_diffrn_reflns_limit_k_max 18
_diffrn_reflns_limit_k_min -18
_diffrn_reflns_limit_l_max 59
_diffrn_reflns_limit_l_min -50
_diffrn_reflns_number 18464
_diffrn_reflns_theta_full 25.48
_diffrn_reflns_theta_max 25.48
_diffrn_reflns_theta_min 2.97
_exptl_absorpt_coefficient_mu 0.127
_exptl_absorpt_correction_type none
_exptl_absorpt_process_details none
_exptl_crystal_colour colorless
_exptl_crystal_density_diffrn 1.150
_exptl_crystal_density_method 'not measured'
_exptl_crystal_description block
_exptl_crystal_F_000 3546
_exptl_crystal_size_max 0.35
_exptl_crystal_size_mid 0.25
_exptl_crystal_size_min 0.17
_refine_diff_density_max 0.803
_refine_diff_density_min -0.247
_refine_diff_density_rms 0.082
_refine_ls_abs_structure_details 'Flack H D (1983), Acta Cryst. A39, 876-881'
_refine_ls_abs_structure_Flack 0.93(19)
_refine_ls_extinction_method none
_refine_ls_goodness_of_fit_ref 1.055
_refine_ls_hydrogen_treatment constr
_refine_ls_matrix_type full
_refine_ls_number_parameters 246
_refine_ls_number_reflns 4002
_refine_ls_number_restraints 0
_refine_ls_restrained_S_all 1.055
_refine_ls_R_factor_all 0.0863
_refine_ls_R_factor_gt 0.0741
_refine_ls_shift/su_max 0.000
_refine_ls_shift/su_mean 0.000
_refine_ls_structure_factor_coef Fsqd
_refine_ls_weighting_details 'calc w=1/[\s^2^(Fo^2^)+(0.1000P)^2^+35.1773P] where P=(Fo^2^+2Fc^2^)/3'
_refine_ls_weighting_scheme calc
_refine_ls_wR_factor_gt 0.2060
_refine_ls_wR_factor_ref 0.2148
_reflns_number_gt 3309
_reflns_number_total 4002
_reflns_threshold_expression >2sigma(I)
_cod_data_source_file cg2017215_si_008.cif
_cod_data_source_block 123
_cod_original_sg_symbol_H-M R32
_cod_database_code 4505621

loop_
_symmetry_equiv_pos_as_xyz
'x, y, z'
'-y, x-y, z'
'-x+y, -x, z'
'y, x, -z'
'-x, -x+y, -z'
'x-y, -y, -z'
'x+2/3, y+1/3, z+1/3'
'-y+2/3, x-y+1/3, z+1/3'
'-x+y+2/3, -x+1/3, z+1/3'
'y+2/3, x+1/3, -z+1/3'
'-x+2/3, -x+y+1/3, -z+1/3'
'x-y+2/3, -y+1/3, -z+1/3'
'x+1/3, y+2/3, z+2/3'
'-y+1/3, x-y+2/3, z+2/3'
'-x+y+1/3, -x+2/3, z+2/3'
'y+1/3, x+2/3, -z+2/3'
'-x+1/3, -x+y+2/3, -z+2/3'
'x-y+1/3, -y+2/3, -z+2/3'

loop_
_atom_site_label
_atom_site_type_symbol
_atom_site_fract_x
_atom_site_fract_y
_atom_site_fract_z
_atom_site_U_iso_or_equiv
_atom_site_adp_type
_atom_site_occupancy
_atom_site_symmetry_multiplicity
_atom_site_calc_flag
_atom_site_refinement_flags
O2 O 0.3049(4) 0.1554(4) 0.05077(8) 0.0851(14) Uani 1 1 d .
H2 H 0.2951 0.0969 0.0513 0.128 Uiso 1 1 calc R
O1 O 0.0676(3) 0.1264(3) 0.09543(10) 0.0766(11) Uani 1 1 d .
H1 H 0.0062 0.0907 0.0923 0.115 Uiso 1 1 calc R
N1 N 0.2316(3) 0.3859(4) 0.02900(9) 0.0654(12) Uani 1 1 d .
H1A H 0.1660 0.3532 0.0279 0.078 Uiso 1 1 calc R
N2 N 0.3886(3) 0.4933(4) 0.02025(10) 0.0712(14) Uani 1 1 d .
H2A H 0.4422 0.5422 0.0126 0.085 Uiso 1 1 calc R
C9 C 0.2387(4) 0.2858(4) 0.06979(10) 0.0503(11) Uani 1 1 d .
H9 H 0.1941 0.2212 0.0604 0.060 Uiso 1 1 calc R
C13 C 0.3214(4) 0.2731(4) 0.08514(9) 0.0508(11) Uani 1 1 d .
C18 C 0.3676(4) 0.3281(4) 0.10894(10) 0.0519(11) Uani 1 1 d .
H18 H 0.3474 0.3728 0.1158 0.062 Uiso 1 1 calc R
C17 C 0.4420(4) 0.3184(4) 0.12259(10) 0.0569(12) Uani 1 1 d .
C16 C 0.4709(4) 0.2491(4) 0.11155(11) 0.0625(13) Uani 1 1 d .
H16 H 0.5208 0.2411 0.1205 0.075 Uiso 1 1 calc R
C15 C 0.4275(5) 0.1932(4) 0.08799(10) 0.0626(13) Uani 1 1 d .
C14 C 0.3509(4) 0.2053(4) 0.07472(10) 0.0576(13) Uani 1 1 d .
C6 C 0.1714(4) 0.3060(4) 0.08953(9) 0.0500(11) Uani 1 1 d .
C1 C 0.0896(4) 0.2254(4) 0.10219(10) 0.0550(12) Uani 1 1 d .
C2 C 0.0321(4) 0.2420(5) 0.12212(10) 0.0602(14) Uani 1 1 d .
C3 C 0.0576(4) 0.3427(5) 0.12776(12) 0.0669(15) Uani 1 1 d .
H3 H 0.0186 0.3541 0.1405 0.080 Uiso 1 1 calc R
C4 C 0.1373(4) 0.4253(5) 0.11537(13) 0.0674(15) Uani 1 1 d .
C5 C 0.1943(4) 0.4057(4) 0.09591(11) 0.0580(13) Uani 1 1 d .
H5 H 0.2487 0.4605 0.0871 0.070 Uiso 1 1 calc R
C10 C 0.2891(4) 0.3674(4) 0.04817(10) 0.0537(12) Uani 1 1 d .
C12 C 0.3885(4) 0.4358(5) 0.04238(11) 0.0622(14) Uani 1 1 d .
H12 H 0.4456 0.4427 0.0515 0.075 Uiso 1 1 calc R
C7 C -0.0546(5) 0.1537(6) 0.13656(13) 0.0796(18) Uani 1 1 d .
H7A H -0.1082 0.1144 0.1237 0.119 Uiso 1 1 calc R
H7B H -0.0803 0.1790 0.1507 0.119 Uiso 1 1 calc R
H7C H -0.0308 0.1113 0.1445 0.119 Uiso 1 1 calc R
C19 C 0.4601(7) 0.1205(7) 0.07693(13) 0.095(3) Uani 1 1 d .
H19A H 0.5131 0.1229 0.0883 0.143 Uiso 1 1 calc R
H19B H 0.4853 0.1400 0.0586 0.143 Uiso 1 1 calc R
H19C H 0.4025 0.0522 0.0768 0.143 Uiso 1 1 calc R
C20 C 0.4911(5) 0.3805(5) 0.14850(13) 0.0773(18) Uani 1 1 d .
H20A H 0.5287 0.4520 0.1440 0.116 Uiso 1 1 calc R
H20B H 0.5368 0.3602 0.1562 0.116 Uiso 1 1 calc R
H20C H 0.4387 0.3683 0.1616 0.116 Uiso 1 1 calc R
C8 C 0.1611(7) 0.5333(6) 0.1224(2) 0.112(3) Uani 1 1 d .
H8A H 0.0996 0.5318 0.1281 0.169 Uiso 1 1 calc R
H8B H 0.1881 0.5762 0.1065 0.169 Uiso 1 1 calc R
H8C H 0.2106 0.5601 0.1369 0.169 Uiso 1 1 calc R
C11 C 0.2939(5) 0.4614(5) 0.01279(12) 0.0759(18) Uani 1 1 d .
H11 H 0.2739 0.4876 -0.0016 0.091 Uiso 1 1 calc R
S1 S 0.34400(10) 0.0000 0.0000 0.0406(3) Uani 1 2 d S
O4 O 0.4456(3) 0.0895(3) 0.00606(7) 0.0570(9) Uani 1 1 d .
O3 O 0.2776(3) -0.0225(3) 0.02400(7) 0.0642(10) Uani 1 1 d .

loop_
_atom_site_aniso_label
_atom_site_aniso_U_11
_atom_site_aniso_U_22
_atom_site_aniso_U_33
_atom_site_aniso_U_23
_atom_site_aniso_U_13
_atom_site_aniso_U_12
O2 0.116(4) 0.111(4) 0.068(2) -0.034(3) -0.026(2) 0.086(3)
O1 0.059(2) 0.050(2) 0.108(3) 0.000(2) 0.010(2) 0.0175(19)
N1 0.043(2) 0.084(3) 0.064(3) 0.012(2) -0.0035(19) 0.028(2)
N2 0.043(2) 0.093(4) 0.070(3) 0.016(3) 0.005(2) 0.029(2)
C9 0.042(2) 0.052(3) 0.058(3) -0.007(2) -0.005(2) 0.024(2)
C13 0.052(3) 0.059(3) 0.048(3) 0.003(2) 0.003(2) 0.032(2)
C18 0.050(3) 0.052(3) 0.054(3) 0.003(2) -0.001(2) 0.025(2)
C17 0.055(3) 0.060(3) 0.052(3) 0.007(2) -0.004(2) 0.026(3)
C16 0.064(3) 0.074(3) 0.062(3) 0.014(3) -0.002(3) 0.044(3)
C15 0.076(4) 0.078(3) 0.053(3) 0.003(2) 0.001(3) 0.052(3)
C14 0.070(3) 0.071(3) 0.048(3) -0.003(2) -0.002(2) 0.046(3)
C6 0.046(3) 0.055(3) 0.054(3) -0.003(2) -0.007(2) 0.029(2)
C1 0.046(3) 0.055(3) 0.064(3) -0.003(2) -0.011(2) 0.025(2)
C2 0.050(3) 0.081(4) 0.053(3) 0.006(3) 0.001(2) 0.035(3)
C3 0.053(3) 0.089(4) 0.066(3) -0.004(3) 0.007(2) 0.042(3)
C4 0.051(3) 0.071(4) 0.084(4) -0.011(3) 0.001(3) 0.033(3)
C5 0.039(2) 0.064(3) 0.070(3) 0.005(2) 0.004(2) 0.024(2)
C10 0.044(3) 0.068(3) 0.055(3) 0.000(2) -0.004(2) 0.033(2)
C12 0.046(3) 0.081(4) 0.059(3) 0.004(3) -0.003(2) 0.032(3)
C7 0.066(4) 0.095(5) 0.070(4) 0.018(3) 0.006(3) 0.034(4)
C19 0.134(7) 0.146(7) 0.069(4) -0.012(4) -0.007(4) 0.117(6)
C20 0.088(4) 0.067(4) 0.071(4) -0.004(3) -0.030(3) 0.035(3)
C8 0.098(6) 0.089(5) 0.164(8) -0.014(5) 0.029(6) 0.057(5)
C11 0.060(3) 0.098(5) 0.063(3) 0.023(3) 0.000(3) 0.035(3)
S1 0.0420(6) 0.0316(7) 0.0446(7) 0.0013(6) 0.0007(3) 0.0158(3)
O4 0.0447(18) 0.0498(19) 0.062(2) -0.0027(16) -0.0035(15) 0.0124(15)
O3 0.069(2) 0.0460(19) 0.071(2) 0.0018(16) 0.0274(18) 0.0240(17)

loop_
_atom_type_symbol
_atom_type_description
_atom_type_scat_dispersion_real
_atom_type_scat_dispersion_imag
_atom_type_scat_source
C C 0.0033 0.0016 'International Tables Vol C Tables 4.2.6.8 and 6.1.1.4'
H H 0.0000 0.0000 'International Tables Vol C Tables 4.2.6.8 and 6.1.1.4'
N N 0.0061 0.0033 'International Tables Vol C Tables 4.2.6.8 and 6.1.1.4'
O O 0.0106 0.0060 'International Tables Vol C Tables 4.2.6.8 and 6.1.1.4'
S S 0.1246 0.1234 'International Tables Vol C Tables 4.2.6.8 and 6.1.1.4'

loop_
_geom_angle_atom_site_label_1
_geom_angle_atom_site_label_2
_geom_angle_atom_site_label_3
_geom_angle
_geom_angle_site_symmetry_1
_geom_angle_site_symmetry_3
C14 O2 H2 109.5 . .
C1 O1 H1 109.5 . .
C11 N1 C10 109.3(4) . .
C11 N1 H1A 125.3 . .
C10 N1 H1A 125.3 . .
C11 N2 C12 109.1(5) . .
C11 N2 H2A 125.5 . .
C12 N2 H2A 125.5 . .
C10 C9 C6 113.0(4) . .
C10 C9 C13 109.4(4) . .
C6 C9 C13 111.9(4) . .
C10 C9 H9 107.4 . .
C6 C9 H9 107.4 . .
C13 C9 H9 107.4 . .
C18 C13 C14 119.5(5) . .
C18 C13 C9 121.5(4) . .
C14 C13 C9 119.0(4) . .
C17 C18 C13 122.1(5) . .
C17 C18 H18 118.9 . .
C13 C18 H18 118.9 . .
C18 C17 C16 117.4(5) . .
C18 C17 C20 120.5(5) . .
C16 C17 C20 122.1(5) . .
C15 C16 C17 122.5(5) . .
C15 C16 H16 118.7 . .
C17 C16 H16 118.7 . .
C16 C15 C14 118.2(5) . .
C16 C15 C19 121.0(5) . .
C14 C15 C19 120.9(5) . .
O2 C14 C13 116.9(4) . .
O2 C14 C15 122.7(4) . .
C13 C14 C15 120.4(5) . .
C1 C6 C5 118.7(5) . .
C1 C6 C9 119.9(4) . .
C5 C6 C9 121.3(5) . .
C6 C1 O1 117.9(5) . .
C6 C1 C2 121.0(5) . .
O1 C1 C2 121.0(5) . .
C3 C2 C1 118.1(5) . .
C3 C2 C7 121.2(5) . .
C1 C2 C7 120.7(6) . .
C4 C3 C2 122.9(5) . .
C4 C3 H3 118.6 . .
C2 C3 H3 118.6 . .
C3 C4 C5 117.3(5) . .
C3 C4 C8 120.4(6) . .
C5 C4 C8 122.3(6) . .
C6 C5 C4 121.8(5) . .
C6 C5 H5 119.1 . .
C4 C5 H5 119.1 . .
C12 C10 N1 105.6(4) . .
C12 C10 C9 132.8(5) . .
N1 C10 C9 121.6(4) . .
C10 C12 N2 107.0(5) . .
C10 C12 H12 126.5 . .
N2 C12 H12 126.5 . .
C2 C7 H7A 109.5 . .
C2 C7 H7B 109.5 . .
H7A C7 H7B 109.5 . .
C2 C7 H7C 109.5 . .
H7A C7 H7C 109.5 . .
H7B C7 H7C 109.5 . .
C15 C19 H19A 109.5 . .
C15 C19 H19B 109.5 . .
H19A C19 H19B 109.5 . .
C15 C19 H19C 109.5 . .
H19A C19 H19C 109.5 . .
H19B C19 H19C 109.5 . .
C17 C20 H20A 109.5 . .
C17 C20 H20B 109.5 . .
H20A C20 H20B 109.5 . .
C17 C20 H20C 109.5 . .
H20A C20 H20C 109.5 . .
H20B C20 H20C 109.5 . .
C4 C8 H8A 109.5 . .
C4 C8 H8B 109.5 . .
H8A C8 H8B 109.5 . .
C4 C8 H8C 109.5 . .
H8A C8 H8C 109.5 . .
H8B C8 H8C 109.5 . .
N2 C11 N1 109.0(5) . .
N2 C11 H11 125.5 . .
N1 C11 H11 125.5 . .
O3 S1 O3 111.0(3) 6 .
O3 S1 O4 109.2(2) 6 .
O3 S1 O4 109.1(2) . .
O3 S1 O4 109.1(2) 6 6
O3 S1 O4 109.2(2) . 6
O4 S1 O4 109.2(3) . 6

loop_
_geom_bond_atom_site_label_1
_geom_bond_atom_site_label_2
_geom_bond_distance
_geom_bond_site_symmetry_2
O2 C14 1.378(6) .
O2 H2 0.8200 .
O1 C1 1.398(7) .
O1 H1 0.8200 .
N1 C11 1.319(7) .
N1 C10 1.396(6) .
N1 H1A 0.8600 .
N2 C11 1.311(7) .
N2 C12 1.387(7) .
N2 H2A 0.8600 .
C9 C10 1.509(7) .
C9 C6 1.538(7) .
C9 C13 1.550(7) .
C9 H9 0.9800 .
C13 C18 1.397(7) .
C13 C14 1.400(7) .
C18 C17 1.376(7) .
C18 H18 0.9300 .
C17 C16 1.425(8) .
C17 C20 1.529(8) .
C16 C15 1.384(8) .
C16 H16 0.9300 .
C15 C14 1.414(7) .
C15 C19 1.511(8) .
C6 C1 1.374(7) .
C6 C5 1.400(7) .
C1 C2 1.408(7) .
C2 C3 1.396(8) .
C2 C7 1.498(8) .
C3 C4 1.367(8) .
C3 H3 0.9300 .
C4 C5 1.410(8) .
C4 C8 1.523(9) .
C5 H5 0.9300 .
C10 C12 1.360(7) .
C12 H12 0.9300 .
C7 H7A 0.9600 .
C7 H7B 0.9600 .
C7 H7C 0.9600 .
C19 H19A 0.9600 .
C19 H19B 0.9600 .
C19 H19C 0.9600 .
C20 H20A 0.9600 .
C20 H20B 0.9600 .
C20 H20C 0.9600 .
C8 H8A 0.9600 .
C8 H8B 0.9600 .
C8 H8C 0.9600 .
C11 H11 0.9300 .
S1 O3 1.469(3) 6
S1 O3 1.469(3) .
S1 O4 1.481(3) .
S1 O4 1.481(3) 6
